data_7712096
loop_
_publ_author_name
'Borys, Andryj M.'
'Hevia, Eva'

_publ_section_title
;
 Diphenylacetylene stabilised alkali-metal nickelates: synthesis,
 structure and catalytic applications.
;
_journal_issue 7
_journal_name_full 'Dalton transactions (Cambridge, England : 2003)'
_journal_page_first 2098
_journal_page_last 2105
_journal_paper_doi 10.1039/d3dt00069a
_journal_volume 52
_journal_year 2023
_chemical_formula_moiety 'C54 H67 Li4 Ni2 O3, C4 H10 O'
_chemical_formula_sum 'C58 H77 Li4 Ni2 O4'
_chemical_formula_weight 983.37
_space_group_IT_number 14
_space_group_name_Hall '-P 2yn'
_space_group_name_H-M_alt 'P 1 21/n 1'
_symmetry_cell_setting monoclinic
_symmetry_Int_Tables_number 14
_symmetry_space_group_name_Hall '-P 2yn'
_symmetry_space_group_name_H-M 'P 1 21/n 1'
_atom_sites_solution_hydrogens geom
_atom_sites_solution_primary dual
_audit_creation_date 2022-09-08T16:40:57-00:00
_audit_update_record
;
2022-11-22 deposited with the CCDC.	2023-01-11 downloaded from the CCDC.
;
_cell_angle_alpha 90
_cell_angle_beta 101.8680(5)
_cell_angle_gamma 90
_cell_formula_units_Z 4
_cell_length_a 12.37091(7)
_cell_length_b 19.44400(10)
_cell_length_c 23.57916(13)
_cell_measurement_reflns_used 63558
_cell_measurement_temperature 173.00(10)
_cell_measurement_theta_max 79.894
_cell_measurement_theta_min 2.966
_cell_volume 5550.49(5)
_computing_cell_refinement 'CrysAlisPro 1.171.41.117a (Rigaku OD, 2021)'
_computing_data_collection 'CrysAlisPro 1.171.41.117a (Rigaku OD, 2021)'
_computing_data_reduction 'CrysAlisPro 1.171.41.117a (Rigaku OD, 2021)'
_computing_molecular_graphics 'Olex2 1.3 (Dolomanov et al., 2009)'
_computing_publication_material 'Olex2 1.3 (Dolomanov et al., 2009)'
_computing_structure_refinement 'SHELXL 2018/3 (Sheldrick, 2015)'
_computing_structure_solution 'SHELXT 2018/2 (Sheldrick, 2018)'
_diffrn_ambient_environment N~2~
_diffrn_ambient_temperature 173.00(10)
_diffrn_detector 'Hybrid Pixel Array Detector'
_diffrn_detector_area_resol_mean 10
_diffrn_detector_type HyPix
_diffrn_measured_fraction_theta_full 1
_diffrn_measured_fraction_theta_max 1
_diffrn_measurement_device 'four-circle diffractometer'
_diffrn_measurement_device_type 'XtaLAB Synergy, Dualflex, HyPix'
_diffrn_measurement_method '\w scans'
_diffrn_orient_matrix_type 'CrysAlisPro convention (1999,Acta A55,543-557)'
_diffrn_orient_matrix_UB_11 -0.0611467
_diffrn_orient_matrix_UB_12 0.0609827
_diffrn_orient_matrix_UB_13 -0.0340085
_diffrn_orient_matrix_UB_21 0.0659342
_diffrn_orient_matrix_UB_22 -0.0108519
_diffrn_orient_matrix_UB_23 -0.0480406
_diffrn_orient_matrix_UB_31 -0.0900526
_diffrn_orient_matrix_UB_32 -0.0494119
_diffrn_orient_matrix_UB_33 -0.0314911
_diffrn_radiation_monochromator mirror
_diffrn_radiation_probe x-ray
_diffrn_radiation_type 'Cu K\a'
_diffrn_radiation_wavelength 1.54184
_diffrn_reflns_av_R_equivalents 0.038
_diffrn_reflns_av_unetI/netI 0.0504
_diffrn_reflns_Laue_measured_fraction_full 1
_diffrn_reflns_Laue_measured_fraction_max 1
_diffrn_reflns_limit_h_max 14
_diffrn_reflns_limit_h_min -14
_diffrn_reflns_limit_k_max 23
_diffrn_reflns_limit_k_min -23
_diffrn_reflns_limit_l_max 28
_diffrn_reflns_limit_l_min -28
_diffrn_reflns_number 107510
_diffrn_reflns_point_group_measured_fraction_full 1
_diffrn_reflns_point_group_measured_fraction_max 1
_diffrn_reflns_theta_full 67.684
_diffrn_reflns_theta_max 68.24
_diffrn_reflns_theta_min 2.972
_diffrn_source 'micro-focus sealed X-ray tube'
_diffrn_source_type 'PhotonJet (Cu) X-ray Source'
_exptl_absorpt_coefficient_mu 1.155
_exptl_absorpt_correction_T_max 1
_exptl_absorpt_correction_T_min 0.77817
_exptl_absorpt_correction_type multi-scan
_exptl_absorpt_process_details
;
        CrysAlisPro 1.171.41.117a (Rigaku Oxford Diffraction, 2021)
        Empirical absorption correction using spherical harmonics,
        implemented in SCALE3 ABSPACK scaling algorithm.
;
_exptl_crystal_colour 'dark red'
_exptl_crystal_density_diffrn 1.177
_exptl_crystal_description block
_exptl_crystal_F_000 2100
_exptl_crystal_size_max 0.233
_exptl_crystal_size_mid 0.171
_exptl_crystal_size_min 0.103
_refine_diff_density_max 0.614
_refine_diff_density_min -0.378
_refine_diff_density_rms 0.048
_refine_ls_extinction_method none
_refine_ls_goodness_of_fit_ref 1.032
_refine_ls_hydrogen_treatment constr
_refine_ls_matrix_type full
_refine_ls_number_parameters 741
_refine_ls_number_reflns 10163
_refine_ls_number_restraints 216
_refine_ls_restrained_S_all 1.064
_refine_ls_R_factor_all 0.0441
_refine_ls_R_factor_gt 0.0411
_refine_ls_shift/su_max 0.001
_refine_ls_shift/su_mean 0
_refine_ls_structure_factor_coef Fsqd
_refine_ls_weighting_details 'w=1/[\s^2^(Fo^2^)+(0.0691P)^2^+2.6886P] where P=(Fo^2^+2Fc^2^)/3'
_refine_ls_weighting_scheme calc
_refine_ls_wR_factor_gt 0.1172
_refine_ls_wR_factor_ref 0.1201
_reflns_Friedel_coverage 0
_reflns_number_gt 9290
_reflns_number_total 10163
_reflns_threshold_expression 'I > 2\s(I)'
_cod_data_source_file d3dt00069a2.cif
_cod_data_source_block 22EH086_AMB-866
_cod_depositor_comments 'Adding full bibliography for 7712094--7712100.cif.'
_cod_database_code 7712096
_shelx_estimated_absorpt_t_min 0.775
_shelx_estimated_absorpt_t_max 0.89
_shelx_shelxl_version_number 2018/3

loop_
_symmetry_equiv_pos_as_xyz
'x, y, z'
'-x+1/2, y+1/2, -z+1/2'
'-x, -y, -z'
'x-1/2, -y-1/2, z-1/2'

loop_
_atom_site_label
_atom_site_type_symbol
_atom_site_fract_x
_atom_site_fract_y
_atom_site_fract_z
_atom_site_U_iso_or_equiv
_atom_site_adp_type
_atom_site_occupancy
_atom_site_site_symmetry_order
_atom_site_calc_flag
_atom_site_refinement_flags_posn
_atom_site_refinement_flags_adp
_atom_site_refinement_flags_occupancy
_atom_site_disorder_assembly
_atom_site_disorder_group
Ni1 Ni 0.16381(2) 0.26610(2) 0.45438(2) 0.02921(9) Uani 1 1 d . . . . .
Ni2 Ni 0.24495(2) 0.26005(2) 0.35247(2) 0.02927(9) Uani 1 1 d . . . . .
O2 O 0.24915(15) 0.05460(7) 0.43192(8) 0.0598(4) Uani 1 1 d . U . . .
O3 O 0.55436(14) 0.29533(9) 0.28205(9) 0.0692(5) Uani 1 1 d . U . . .
C2 C 0.11814(13) 0.21903(8) 0.37714(7) 0.0282(3) Uani 1 1 d . . . . .
C1 C 0.10526(12) 0.28985(8) 0.37494(7) 0.0276(3) Uani 1 1 d . . . . .
O1 O 0.26025(19) 0.31526(10) 0.65191(7) 0.0773(6) Uani 1 1 d D . . . .
C3 C 0.02260(13) 0.33460(9) 0.34045(7) 0.0297(3) Uani 1 1 d . . . . .
C9 C 0.03643(14) 0.16429(8) 0.35790(7) 0.0309(3) Uani 1 1 d . . . . .
C48 C 0.18460(16) 0.35322(9) 0.49639(7) 0.0362(4) Uani 1 1 d . . . . .
C14 C 0.05841(16) 0.10803(9) 0.32498(8) 0.0388(4) Uani 1 1 d . . . . .
H14 H 0.128072 0.105047 0.314115 0.047 Uiso 1 1 calc R U . . .
C8 C 0.01078(17) 0.40391(10) 0.35486(8) 0.0415(4) Uani 1 1 d . . . . .
H8 H 0.052583 0.421145 0.390366 0.05 Uiso 1 1 calc R U . . .
C30 C 0.34898(14) 0.18762(9) 0.34078(9) 0.0380(4) Uani 1 1 d . . . . .
C41 C 0.31745(15) 0.34834(9) 0.34000(9) 0.0391(4) Uani 1 1 d . . . . .
C4 C -0.04501(14) 0.31169(10) 0.28850(8) 0.0376(4) Uani 1 1 d . . . . .
H4 H -0.041093 0.26488 0.27754 0.045 Uiso 1 1 calc R U . . .
C53 C 0.09599(18) 0.39079(10) 0.51216(8) 0.0428(4) Uani 1 1 d . . . . .
C10 C -0.06786(15) 0.16626(10) 0.37225(9) 0.0431(4) Uani 1 1 d . . . . .
H10 H -0.08623 0.203853 0.394212 0.052 Uiso 1 1 calc R U . . .
C46 C 0.28103(18) 0.39651(10) 0.29473(10) 0.0488(5) Uani 1 1 d . . . . .
C49 C 0.29070(19) 0.38306(11) 0.51530(9) 0.0485(5) Uani 1 1 d . . . . .
H49 H 0.352757 0.360613 0.50571 0.058 Uiso 1 1 calc R U . . .
C13 C -0.0191(2) 0.05644(11) 0.30781(9) 0.0520(5) Uani 1 1 d . . . . .
H13 H -0.001986 0.019003 0.285318 0.062 Uiso 1 1 calc R U . . .
C35 C 0.34259(18) 0.15186(11) 0.28736(10) 0.0490(5) Uani 1 1 d . . . . .
C6 C -0.12378(18) 0.42418(13) 0.26759(10) 0.0567(6) Uani 1 1 d . . . . .
H6 H -0.171719 0.454535 0.242647 0.068 Uiso 1 1 calc R U . . .
C7 C -0.0601(2) 0.44769(12) 0.31874(10) 0.0548(5) Uani 1 1 d . . . . .
H7 H -0.064827 0.494558 0.329357 0.066 Uiso 1 1 calc R U . . .
C31 C 0.44355(16) 0.17059(11) 0.38353(11) 0.0495(5) Uani 1 1 d . . . . .
H31 H 0.454329 0.193834 0.419695 0.059 Uiso 1 1 calc R U . . .
C5 C -0.11680(16) 0.35523(13) 0.25303(9) 0.0497(5) Uani 1 1 d . . . . .
H5 H -0.161846 0.338035 0.218379 0.06 Uiso 1 1 calc R U . . .
C12 C -0.1205(2) 0.05911(12) 0.32311(10) 0.0595(6) Uani 1 1 d . . . . .
H12 H -0.172942 0.023417 0.311874 0.071 Uiso 1 1 calc R U . . .
C42 C 0.41078(17) 0.36984(12) 0.38184(11) 0.0534(5) Uani 1 1 d . . . . .
H42 H 0.438657 0.339479 0.412982 0.064 Uiso 1 1 calc R U . . .
C11 C -0.14504(18) 0.11455(13) 0.35513(11) 0.0571(6) Uani 1 1 d . . . . .
H11 H -0.215226 0.117207 0.365444 0.069 Uiso 1 1 calc R U . . .
C54 C -0.02014(19) 0.36405(12) 0.49432(10) 0.0539(5) Uani 1 1 d . . . . .
H54A H -0.028283 0.33972 0.457281 0.081 Uiso 1 1 calc R U . . .
H54B H -0.072161 0.402634 0.49006 0.081 Uiso 1 1 calc R U . . .
H54C H -0.03564 0.332384 0.523982 0.081 Uiso 1 1 calc R U . . .
C52 C 0.1158(3) 0.45098(11) 0.54470(9) 0.0603(6) Uani 1 1 d . . . . .
H52 H 0.055411 0.47443 0.555126 0.072 Uiso 1 1 calc R U . . .
C50 C 0.3079(3) 0.44397(12) 0.54739(10) 0.0670(7) Uani 1 1 d . . . . .
H50 H 0.380508 0.462006 0.558874 0.08 Uiso 1 1 calc R U . . .
C47 C 0.1855(2) 0.38007(14) 0.24674(11) 0.0619(6) Uani 1 1 d . . . . .
H47A H 0.123889 0.411002 0.248819 0.093 Uiso 1 1 calc R U . . .
H47B H 0.162506 0.332345 0.250508 0.093 Uiso 1 1 calc R U . . .
H47C H 0.207408 0.386081 0.209403 0.093 Uiso 1 1 calc R U . . .
C45 C 0.3360(3) 0.45978(13) 0.29379(14) 0.0719(8) Uani 1 1 d . . . . .
H45 H 0.310134 0.491331 0.263246 0.086 Uiso 1 1 calc R U . . .
C32 C 0.52200(19) 0.12158(14) 0.37563(14) 0.0684(7) Uani 1 1 d . . . . .
H32 H 0.583315 0.111949 0.406102 0.082 Uiso 1 1 calc R U . . .
C20 C 0.1366(6) 0.1692(6) 0.5358(5) 0.067(4) Uani 0.177(10) 1 d G U P A 1
C21 C 0.1593(15) 0.1222(6) 0.5811(6) 0.079(5) Uani 0.177(10) 1 d G U P A 1
H21 H 0.100479 0.101895 0.595568 0.094 Uiso 0.177(10) 1 calc R U P A 1
C22 C 0.2680(18) 0.1049(6) 0.6053(5) 0.075(5) Uani 0.177(10) 1 d G U P A 1
H22 H 0.283513 0.072767 0.636292 0.09 Uiso 0.177(10) 1 calc R U P A 1
C23 C 0.3540(12) 0.1346(8) 0.5842(7) 0.077(5) Uani 0.177(10) 1 d G U P A 1
H23 H 0.428339 0.122751 0.60073 0.092 Uiso 0.177(10) 1 calc R U P A 1
C24 C 0.3313(3) 0.1816(6) 0.5389(6) 0.060(4) Uani 0.177(10) 1 d G U P A 1
H24 H 0.390132 0.201865 0.524445 0.072 Uiso 0.177(10) 1 calc R U P A 1
C19 C 0.2226(2) 0.19888(10) 0.51469(8) 0.0477(4) Uani 1 1 d G U . . .
C34 C 0.4216(2) 0.10279(13) 0.28019(13) 0.0668(7) Uani 1 1 d . . . . .
H34 H 0.413775 0.079371 0.244219 0.08 Uiso 1 1 calc R U . . .
C36 C 0.2506(2) 0.16831(15) 0.23712(10) 0.0649(6) Uani 1 1 d . . . . .
H36A H 0.277459 0.200071 0.210842 0.097 Uiso 1 1 calc R U . . .
H36B H 0.18959 0.189754 0.251347 0.097 Uiso 1 1 calc R U . . .
H36C H 0.224632 0.125853 0.216321 0.097 Uiso 1 1 calc R U . . .
C33 C 0.5102(2) 0.08775(14) 0.32416(15) 0.0754(8) Uani 1 1 d . . . . .
H33 H 0.562721 0.054067 0.318641 0.09 Uiso 1 1 calc R U . . .
C43 C 0.4641(2) 0.43262(15) 0.38014(15) 0.0755(8) Uani 1 1 d . . . . .
H43 H 0.526183 0.444146 0.40954 0.091 Uiso 1 1 calc R U . . .
C51 C 0.2214(3) 0.47756(12) 0.56228(10) 0.0722(8) Uani 1 1 d . . . . .
H51 H 0.233214 0.5187 0.584429 0.087 Uiso 1 1 calc R U . . .
C44 C 0.4269(3) 0.47713(14) 0.33637(17) 0.0845(10) Uani 1 1 d . . . . .
H44 H 0.462871 0.520049 0.334824 0.101 Uiso 1 1 calc R U . . .
O4 O 0.2698(3) 0.6635(2) 0.43689(17) 0.1419(12) Uani 1 1 d . . . . .
C40 C 0.4620(3) 0.35058(19) 0.19843(14) 0.0829(9) Uani 1 1 d . . . . .
H40A H 0.473385 0.380034 0.166427 0.124 Uiso 1 1 calc R U . . .
H40B H 0.403609 0.370102 0.215959 0.124 Uiso 1 1 calc R U . . .
H40C H 0.440393 0.304422 0.183647 0.124 Uiso 1 1 calc R U . . .
C27 C 0.1527(4) 0.0229(2) 0.45329(18) 0.0583(9) Uani 0.764(5) 1 d . U P B 2
H27A H 0.108959 0.060215 0.466167 0.07 Uiso 0.764(5) 1 calc R U P B 2
H27B H 0.104349 -0.000913 0.420455 0.07 Uiso 0.764(5) 1 calc R U P B 2
C55 C 0.2199(3) 0.54525(19) 0.41101(14) 0.0869(9) Uani 1 1 d . . . . .
H55A H 0.162504 0.570593 0.384257 0.13 Uiso 1 1 calc R U . . .
H55B H 0.187672 0.52393 0.441367 0.13 Uiso 1 1 calc R U . . .
H55C H 0.250659 0.509462 0.389698 0.13 Uiso 1 1 calc R U . . .
C38 C 0.6609(3) 0.27438(18) 0.31927(18) 0.0868(9) Uani 1 1 d . U . . .
H38A H 0.649585 0.231065 0.33934 0.104 Uiso 1 1 calc R U . . .
H38B H 0.714398 0.264833 0.294272 0.104 Uiso 1 1 calc R U . . .
C39 C 0.5653(3) 0.34637(17) 0.24237(15) 0.0826(8) Uani 1 1 d . . . . .
H39 H 0.629036 0.37401 0.243419 0.099 Uiso 1 1 calc R U . . .
C25 C 0.0137(16) 0.1741(15) 0.5238(12) 0.058(4) Uani 0.177(10) 1 d . U P A 1
H25A H -0.011039 0.206579 0.49198 0.086 Uiso 0.177(10) 1 calc R U P A 1
H25B H -0.018307 0.128741 0.512933 0.086 Uiso 0.177(10) 1 calc R U P A 1
H25C H -0.01017 0.190359 0.558612 0.086 Uiso 0.177(10) 1 calc R U P A 1
C17 C 0.3620(3) 0.34186(16) 0.68138(13) 0.0962(12) Uani 1 1 d . U . . .
H17A H 0.372725 0.331324 0.723241 0.115 Uiso 1 1 calc R U . . .
H17B H 0.36283 0.392452 0.676728 0.115 Uiso 1 1 calc R U . . .
C18 C 0.4507(3) 0.3110(2) 0.65766(15) 0.1027(13) Uani 1 1 d . U . . .
H18A H 0.522047 0.328228 0.678917 0.154 Uiso 1 1 calc R U . . .
H18B H 0.441318 0.323273 0.616619 0.154 Uiso 1 1 calc R U . . .
H18C H 0.448255 0.260908 0.661513 0.154 Uiso 1 1 calc R U . . .
C28 C 0.2957(4) 0.01084(19) 0.3915(2) 0.0690(10) Uani 0.764(5) 1 d . U P B 1
H28A H 0.236342 -0.021013 0.373126 0.083 Uiso 0.764(5) 1 calc R U P B 1
H28B H 0.310868 0.041344 0.360451 0.083 Uiso 0.764(5) 1 calc R U P B 1
C37 C 0.7077(3) 0.3245(2) 0.36180(17) 0.1001(11) Uani 1 1 d . . . . .
H37A H 0.718426 0.367852 0.342466 0.15 Uiso 1 1 calc R U . . .
H37B H 0.779107 0.307912 0.383548 0.15 Uiso 1 1 calc R U . . .
H37C H 0.657707 0.33205 0.388478 0.15 Uiso 1 1 calc R U . . .
C16 C 0.1741(5) 0.3465(3) 0.68035(18) 0.0948(19) Uani 0.766(9) 1 d D U P C 1
H16A H 0.190396 0.335582 0.722253 0.114 Uiso 0.766(9) 1 calc R U P C 1
H16B H 0.173947 0.397152 0.675902 0.114 Uiso 0.766(9) 1 calc R U P C 1
C26 C 0.1848(4) -0.02677(19) 0.50151(17) 0.0812(12) Uani 0.764(5) 1 d . U P B 2
H26A H 0.118244 -0.044844 0.512737 0.122 Uiso 0.764(5) 1 calc R U P B 2
H26B H 0.226337 -0.064764 0.488954 0.122 Uiso 0.764(5) 1 calc R U P B 2
H26C H 0.230956 -0.003532 0.534743 0.122 Uiso 0.764(5) 1 calc R U P B 2
C56 C 0.3095(4) 0.5937(2) 0.4380(3) 0.1356(17) Uani 1 1 d . U . . .
H56A H 0.338802 0.579691 0.478617 0.163 Uiso 1 1 calc R U . . .
H56B H 0.370693 0.591106 0.416811 0.163 Uiso 1 1 calc R U . . .
Li2 Li 0.2491(3) 0.15370(16) 0.42168(14) 0.0406(7) Uani 1 1 d . . . . .
C57 C 0.3442(5) 0.7121(3) 0.4626(3) 0.1405(19) Uani 1 1 d . . . . .
H57A H 0.396103 0.721277 0.43669 0.169 Uiso 0.65(3) 1 calc R U P D 1
H57B H 0.387657 0.692465 0.498967 0.169 Uiso 0.65(3) 1 calc R U P D 1
H57C H 0.416619 0.705757 0.451699 0.169 Uiso 0.35(3) 1 calc R U P D 2
H57D H 0.354527 0.710212 0.505369 0.169 Uiso 0.35(3) 1 calc R U P D 2
Li4 Li 0.2226(3) 0.36788(16) 0.40757(13) 0.0405(7) Uani 1 1 d . . . . .
C15 C 0.0675(6) 0.3188(3) 0.6532(2) 0.109(2) Uani 0.766(9) 1 d D U P C 1
H15A H 0.01029 0.33879 0.67135 0.163 Uiso 0.766(9) 1 calc R U P C 1
H15B H 0.051818 0.330102 0.611796 0.163 Uiso 0.766(9) 1 calc R U P C 1
H15C H 0.068214 0.26873 0.657998 0.163 Uiso 0.766(9) 1 calc R U P C 1
Li3 Li 0.4252(3) 0.2755(2) 0.3112(2) 0.0560(9) Uani 1 1 d . . . . .
Li1 Li 0.2354(4) 0.2871(2) 0.57179(15) 0.0580(10) Uani 1 1 d . . . . .
C29 C 0.3923(8) -0.0297(4) 0.4105(6) 0.090(3) Uani 0.479(18) 1 d . U P B 1
H29A H 0.409747 -0.054851 0.37751 0.135 Uiso 0.764(5) 1 calc R U P B 1
H29B H 0.454365 0.000305 0.42719 0.135 Uiso 0.764(5) 1 calc R U P B 1
H29C H 0.379275 -0.062524 0.439962 0.135 Uiso 0.764(5) 1 calc R U P B 1
C58 C 0.2989(11) 0.7769(7) 0.4763(13) 0.180(7) Uani 0.65(3) 1 d . U P D 1
H58A H 0.3591 0.807578 0.494362 0.27 Uiso 0.65(3) 1 calc R U P D 1
H58B H 0.2577 0.798115 0.440584 0.27 Uiso 0.65(3) 1 calc R U P D 1
H58C H 0.249226 0.769208 0.503067 0.27 Uiso 0.65(3) 1 calc R U P D 1
C27A C 0.2364(11) 0.0192(5) 0.4743(5) 0.063(2) Uani 0.236(5) 1 d . U P B 1
H27C H 0.247794 0.046622 0.510452 0.075 Uiso 0.236(5) 1 calc R U P B 1
H27D H 0.285706 -0.021381 0.480092 0.075 Uiso 0.236(5) 1 calc R U P B 1
C28A C 0.3344(13) 0.0098(6) 0.4299(9) 0.075(3) Uani 0.236(5) 1 d . U P B 2
H28C H 0.40196 0.036078 0.427797 0.09 Uiso 0.236(5) 1 calc R U P B 2
H28D H 0.349862 -0.018288 0.465734 0.09 Uiso 0.236(5) 1 calc R U P B 2
C29A C 0.3086(18) -0.0305(11) 0.3848(9) 0.084(6) Uani 0.168(9) 1 d . U P B 2
H29D H 0.3699 -0.062169 0.383906 0.126 Uiso 0.236(5) 1 calc R U P B 2
H29E H 0.242267 -0.056976 0.387269 0.126 Uiso 0.236(5) 1 calc R U P B 2
H29F H 0.294273 -0.002705 0.3494 0.126 Uiso 0.236(5) 1 calc R U P B 2
C26A C 0.1186(16) -0.0004(10) 0.4539(9) 0.090(6) Uani 0.236(5) 1 d . U P B 1
H26D H 0.094966 -0.029284 0.48315 0.136 Uiso 0.236(5) 1 calc R U P B 1
H26E H 0.072917 0.041116 0.447483 0.136 Uiso 0.236(5) 1 calc R U P B 1
H26F H 0.110407 -0.026133 0.41746 0.136 Uiso 0.236(5) 1 calc R U P B 1
C29B C 0.4167(10) -0.0074(8) 0.4504(9) 0.096(6) Uani 0.353(18) 1 d . U P E 3
C16A C 0.1577(9) 0.2908(7) 0.6702(7) 0.089(5) Uani 0.234(9) 1 d D U P A 2
H16D H 0.108072 0.266374 0.638268 0.106 Uiso 0.234(9) 1 calc R U P C 2
H16C H 0.175769 0.260027 0.704289 0.106 Uiso 0.234(9) 1 calc R U P C 2
C15A C 0.109(3) 0.3543(10) 0.6845(12) 0.136(12) Uani 0.234(9) 1 d D . P A 2
H15D H 0.039759 0.344205 0.69726 0.203 Uiso 0.234(9) 1 calc R U P C 2
H15E H 0.159994 0.377756 0.715706 0.203 Uiso 0.234(9) 1 calc R U P C 2
H15F H 0.092854 0.38405 0.650229 0.203 Uiso 0.234(9) 1 calc R U P C 2
C58A C 0.283(2) 0.7905(10) 0.4354(17) 0.156(9) Uani 0.35(3) 1 d . U P D 2
H58D H 0.330762 0.828797 0.451695 0.233 Uiso 0.35(3) 1 calc R U P D 2
H58E H 0.272547 0.790909 0.393099 0.233 Uiso 0.35(3) 1 calc R U P D 2
H58F H 0.210908 0.795332 0.446377 0.233 Uiso 0.35(3) 1 calc R U P D 2
C25A C 0.0484(5) 0.1652(4) 0.5388(3) 0.0719(12) Uani 0.823(10) 1 d . U P A 2
H25D H 0.019891 0.135846 0.566227 0.108 Uiso 0.823(10) 1 calc R U P A 2
H25E H 0.026882 0.212978 0.543573 0.108 Uiso 0.823(10) 1 calc R U P A 2
H25F H 0.017717 0.15 0.499142 0.108 Uiso 0.823(10) 1 calc R U P A 2
C20A C 0.1671(4) 0.16021(17) 0.54990(15) 0.0572(8) Uani 0.823(10) 1 d . U P A 2
C21A C 0.2219(6) 0.11758(19) 0.59461(17) 0.0777(13) Uani 0.823(10) 1 d . U P A 2
H21A H 0.180569 0.093009 0.617741 0.093 Uiso 0.823(10) 1 calc R U P A 2
C22A C 0.3347(6) 0.1110(2) 0.60531(16) 0.0886(15) Uani 0.823(10) 1 d . U P A 2
H22A H 0.370182 0.080318 0.634669 0.106 Uiso 0.823(10) 1 calc R U P A 2
C23A C 0.3983(5) 0.1489(2) 0.57349(17) 0.0816(11) Uani 0.823(10) 1 d . U P A 2
H23A H 0.476571 0.145086 0.581547 0.098 Uiso 0.823(10) 1 calc R U P A 2
C24A C 0.3434(3) 0.1926(3) 0.5294(2) 0.0628(8) Uani 0.823(10) 1 d . U P A 2
H24A H 0.386104 0.219092 0.5083 0.075 Uiso 0.823(10) 1 calc R U P A 2

loop_
_atom_site_aniso_label
_atom_site_aniso_U_11
_atom_site_aniso_U_22
_atom_site_aniso_U_33
_atom_site_aniso_U_23
_atom_site_aniso_U_13
_atom_site_aniso_U_12
Ni1 0.03381(17) 0.02349(16) 0.02840(16) -0.00167(10) 0.00186(12) -0.00119(10)
Ni2 0.02433(15) 0.02578(16) 0.03741(17) -0.00263(11) 0.00569(12) -0.00166(10)
O2 0.0782(10) 0.0280(7) 0.0710(10) 0.0009(6) 0.0099(8) 0.0037(6)
O3 0.0548(9) 0.0623(10) 0.1018(13) -0.0016(9) 0.0421(9) -0.0055(8)
C2 0.0263(7) 0.0270(8) 0.0305(8) -0.0030(6) 0.0042(6) -0.0018(6)
C1 0.0256(7) 0.0262(8) 0.0301(8) -0.0044(6) 0.0035(6) -0.0015(6)
O1 0.1270(17) 0.0602(11) 0.0391(8) 0.0038(7) 0.0038(9) -0.0010(11)
C3 0.0270(7) 0.0328(8) 0.0302(8) 0.0004(6) 0.0079(6) 0.0016(6)
C9 0.0308(8) 0.0276(8) 0.0317(8) 0.0001(6) 0.0006(6) -0.0038(6)
C48 0.0504(10) 0.0285(8) 0.0264(8) -0.0002(6) 0.0000(7) -0.0036(7)
C14 0.0434(10) 0.0311(9) 0.0392(9) -0.0051(7) 0.0022(7) -0.0050(7)
C8 0.0502(11) 0.0360(9) 0.0381(9) 0.0004(7) 0.0082(8) 0.0114(8)
C30 0.0310(8) 0.0320(9) 0.0534(11) -0.0022(8) 0.0139(8) -0.0018(7)
C41 0.0337(9) 0.0326(9) 0.0549(11) -0.0049(8) 0.0180(8) -0.0039(7)
C4 0.0325(9) 0.0443(10) 0.0350(9) 0.0035(7) 0.0041(7) -0.0022(7)
C53 0.0680(13) 0.0305(9) 0.0308(9) -0.0016(7) 0.0125(8) 0.0025(8)
C10 0.0360(9) 0.0422(10) 0.0512(11) -0.0002(8) 0.0091(8) -0.0055(8)
C46 0.0547(12) 0.0376(10) 0.0641(13) 0.0047(9) 0.0353(10) 0.0037(9)
C49 0.0591(12) 0.0396(10) 0.0394(10) -0.0014(8) -0.0070(9) -0.0089(9)
C13 0.0675(14) 0.0326(10) 0.0486(11) -0.0069(8) -0.0046(10) -0.0131(9)
C35 0.0519(11) 0.0415(11) 0.0597(12) -0.0076(9) 0.0258(10) -0.0037(9)
C6 0.0476(11) 0.0698(15) 0.0523(12) 0.0246(11) 0.0092(9) 0.0233(11)
C7 0.0665(14) 0.0451(11) 0.0553(12) 0.0107(9) 0.0180(10) 0.0257(10)
C31 0.0346(10) 0.0455(11) 0.0682(13) 0.0028(10) 0.0098(9) 0.0032(8)
C5 0.0374(10) 0.0690(14) 0.0390(10) 0.0133(9) -0.0009(8) 0.0005(9)
C12 0.0601(14) 0.0458(12) 0.0620(13) 0.0056(10) -0.0117(11) -0.0291(10)
C42 0.0400(10) 0.0474(12) 0.0753(15) -0.0157(10) 0.0173(10) -0.0126(9)
C11 0.0372(10) 0.0626(14) 0.0692(14) 0.0104(11) 0.0057(10) -0.0183(10)
C54 0.0598(13) 0.0491(12) 0.0593(13) -0.0036(10) 0.0277(11) 0.0067(10)
C52 0.108(2) 0.0346(10) 0.0399(11) -0.0054(9) 0.0201(12) 0.0079(12)
C50 0.0938(19) 0.0431(12) 0.0518(13) -0.0061(10) -0.0140(12) -0.0239(13)
C47 0.0577(13) 0.0728(16) 0.0610(14) 0.0227(12) 0.0256(11) 0.0126(12)
C45 0.096(2) 0.0421(12) 0.095(2) 0.0099(13) 0.0590(17) 0.0012(13)
C32 0.0392(11) 0.0616(15) 0.104(2) 0.0130(15) 0.0138(12) 0.0127(10)
C20 0.091(7) 0.053(8) 0.061(8) -0.005(5) 0.028(6) 0.006(6)
C21 0.099(7) 0.065(8) 0.069(8) -0.004(6) 0.013(6) 0.005(7)
C22 0.082(8) 0.066(9) 0.070(8) -0.015(6) 0.000(6) 0.003(7)
C23 0.085(7) 0.067(8) 0.068(8) 0.014(6) -0.009(6) 0.009(7)
C24 0.093(6) 0.043(7) 0.028(6) -0.014(5) -0.022(5) 0.031(6)
C19 0.0806(11) 0.0294(9) 0.0303(8) -0.0023(6) 0.0048(8) 0.0075(8)
C34 0.0749(17) 0.0537(14) 0.0836(17) -0.0146(12) 0.0436(14) 0.0020(12)
C36 0.0741(16) 0.0692(16) 0.0517(13) -0.0128(11) 0.0134(12) -0.0051(13)
C33 0.0611(15) 0.0572(15) 0.118(2) -0.0006(15) 0.0430(16) 0.0180(12)
C43 0.0631(15) 0.0584(16) 0.111(2) -0.0297(16) 0.0317(15) -0.0305(13)
C51 0.129(3) 0.0330(11) 0.0467(12) -0.0135(9) -0.0001(14) -0.0129(14)
C44 0.096(2) 0.0463(14) 0.125(3) -0.0201(16) 0.057(2) -0.0342(15)
O4 0.126(2) 0.131(3) 0.176(3) -0.042(2) 0.049(2) -0.018(2)
C40 0.0814(19) 0.096(2) 0.0820(19) 0.0000(17) 0.0427(16) 0.0128(17)
C27 0.079(3) 0.039(2) 0.0565(19) -0.0079(14) 0.0122(19) -0.0035(16)
C55 0.096(2) 0.091(2) 0.0794(19) -0.0063(17) 0.0296(17) -0.0102(18)
C38 0.0574(13) 0.084(2) 0.128(3) 0.0151(19) 0.0418(13) 0.0089(14)
C39 0.086(2) 0.0746(19) 0.094(2) 0.0063(16) 0.0363(17) -0.0173(16)
C25 0.071(7) 0.043(9) 0.062(12) 0.011(7) 0.021(7) -0.006(7)
C17 0.151(3) 0.0587(16) 0.0530(15) -0.0083(12) -0.0389(18) 0.0136(18)
C18 0.100(3) 0.107(3) 0.078(2) 0.018(2) -0.0339(19) -0.011(2)
C28 0.074(2) 0.0395(19) 0.095(3) -0.0067(17) 0.021(2) 0.0090(17)
C37 0.075(2) 0.133(3) 0.097(2) -0.004(2) 0.0275(18) 0.021(2)
C16 0.176(5) 0.070(3) 0.043(2) -0.0007(17) 0.033(3) 0.023(3)
C26 0.121(3) 0.0513(19) 0.069(2) 0.0070(14) 0.015(2) -0.0113(19)
C56 0.136(4) 0.092(3) 0.169(4) 0.026(3) 0.007(3) -0.019(3)
Li2 0.0421(16) 0.0292(15) 0.0482(17) -0.0001(13) 0.0037(13) 0.0030(12)
C57 0.170(5) 0.101(3) 0.153(5) -0.017(3) 0.038(4) -0.035(3)
Li4 0.0489(17) 0.0318(15) 0.0412(16) -0.0054(12) 0.0103(13) -0.0086(13)
C15 0.170(6) 0.089(4) 0.088(3) 0.016(3) 0.077(4) 0.010(4)
Li3 0.0458(19) 0.0463(19) 0.084(3) -0.0002(18) 0.0323(19) -0.0021(15)
Li1 0.091(3) 0.0408(18) 0.0351(17) -0.0027(14) -0.0023(17) -0.0004(18)
C29 0.106(5) 0.051(4) 0.113(9) 0.015(4) 0.023(4) 0.034(3)
C58 0.189(10) 0.123(8) 0.198(16) -0.047(9) -0.027(9) 0.019(7)
C27A 0.086(6) 0.036(4) 0.055(4) 0.003(2) -0.010(4) 0.007(4)
C28A 0.074(6) 0.035(5) 0.115(9) 0.021(5) 0.020(7) 0.007(3)
C29A 0.092(12) 0.062(9) 0.101(10) 0.014(6) 0.030(8) 0.053(8)
C26A 0.101(8) 0.081(13) 0.089(11) -0.021(9) 0.019(7) -0.038(8)
C29B 0.083(6) 0.087(8) 0.122(11) 0.036(8) 0.032(6) 0.041(6)
C16A 0.109(9) 0.090(9) 0.081(7) 0.000(6) 0.052(7) -0.017(7)
C15A 0.20(3) 0.113(18) 0.126(19) 0.015(14) 0.11(2) 0.041(18)
C58A 0.200(16) 0.090(9) 0.167(17) -0.017(10) 0.014(14) -0.041(10)
C25A 0.1073(18) 0.051(3) 0.063(3) 0.0015(19) 0.031(3) -0.008(3)
C20A 0.1112(17) 0.0293(13) 0.0319(13) 0.0018(10) 0.0163(14) 0.0061(13)
C21A 0.155(3) 0.0408(16) 0.0356(15) 0.0065(11) 0.016(2) 0.021(2)
C22A 0.157(4) 0.056(2) 0.0418(17) 0.0059(12) -0.0049(19) 0.036(2)
C23A 0.113(2) 0.065(2) 0.0529(18) -0.0016(13) -0.0157(17) 0.035(2)
C24A 0.0831(12) 0.053(2) 0.0423(18) -0.0021(14) -0.0094(14) 0.0144(16)

loop_
_atom_type_symbol
_atom_type_description
_atom_type_scat_dispersion_real
_atom_type_scat_dispersion_imag
_atom_type_scat_source
C C 0.0181 0.0091 'International Tables Vol C Tables 4.2.6.8 and 6.1.1.4'
H H 0 0 'International Tables Vol C Tables 4.2.6.8 and 6.1.1.4'
Li Li 0.0008 0.0003 'International Tables Vol C Tables 4.2.6.8 and 6.1.1.4'
Ni Ni -3.0029 0.5091 'International Tables Vol C Tables 4.2.6.8 and 6.1.1.4'
O O 0.0492 0.0322 'International Tables Vol C Tables 4.2.6.8 and 6.1.1.4'

loop_
_exptl_crystal_face_index_h
_exptl_crystal_face_index_k
_exptl_crystal_face_index_l
_exptl_crystal_face_perp_dist
1 0 1 0.1156
1 1 1 0.1093
1 -1 1 0.1008
0 1 0 0.0813
0 1 -1 0.0713
0 -1 1 0.0731
0 0 -1 0.0445
0 0 1 0.0586
-1 -1 1 0.124
1 1 -1 0.1136
1 1 0 0.1128
-1 -1 0 0.1203
-1 0 1 0.1073
1 0 -1 0.1139
0 -1 -1 0.0643
0 1 1 0.0591
-1 1 1 0.1018
1 -1 -1 0.1055
-1 0 0 0.1031
-1 1 0 0.0999
1 -1 0 0.0988

loop_
_geom_angle_atom_site_label_1
_geom_angle_atom_site_label_2
_geom_angle_atom_site_label_3
_geom_angle
_geom_angle_site_symmetry_1
_geom_angle_site_symmetry_3
_geom_angle_publ_flag
C2 Ni1 Ni2 44.39(5) . . ?
C2 Ni1 Li2 53.67(8) . . ?
C2 Ni1 Li4 90.78(9) . . ?
C2 Ni1 Li1 161.46(9) . . ?
C1 Ni1 Ni2 45.62(5) . . ?
C1 Ni1 C2 41.18(7) . . ?
C1 Ni1 C48 105.67(7) . . ?
C1 Ni1 C19 151.41(7) . . ?
C1 Ni1 Li2 90.43(9) . . ?
C1 Ni1 Li4 56.86(9) . . ?
C1 Ni1 Li1 157.25(9) . . ?
C48 Ni1 Ni2 116.12(6) . . ?
C48 Ni1 C2 146.81(7) . . ?
C48 Ni1 C19 102.72(7) . . ?
C48 Ni1 Li2 148.95(9) . . ?
C48 Ni1 Li4 60.47(9) . . ?
C48 Ni1 Li1 51.73(9) . . ?
C19 Ni1 Ni2 116.84(6) . . ?
C19 Ni1 C2 110.30(7) . . ?
C19 Ni1 Li2 62.84(9) . . ?
C19 Ni1 Li4 140.04(11) . . ?
C19 Ni1 Li1 51.34(10) . . ?
Li2 Ni1 Ni2 58.11(7) . . ?
Li2 Ni1 Li1 110.77(11) . . ?
Li4 Ni1 Ni2 56.84(7) . . ?
Li4 Ni1 Li2 111.57(11) . . ?
Li4 Ni1 Li1 105.61(11) . . ?
Li1 Ni1 Ni2 140.58(10) . . ?
C2 Ni2 Ni1 46.15(5) . . ?
C2 Ni2 C1 41.10(7) . . ?
C2 Ni2 C30 109.79(7) . . ?
C2 Ni2 C41 144.31(7) . . ?
C2 Ni2 Li2 53.70(9) . . ?
C2 Ni2 Li4 90.37(9) . . ?
C2 Ni2 Li3 162.24(10) . . ?
C1 Ni2 Ni1 43.48(5) . . ?
C1 Ni2 Li2 88.35(9) . . ?
C1 Ni2 Li4 55.02(9) . . ?
C1 Ni2 Li3 155.91(10) . . ?
C30 Ni2 Ni1 120.86(6) . . ?
C30 Ni2 C1 150.87(7) . . ?
C30 Ni2 C41 105.66(7) . . ?
C30 Ni2 Li2 66.00(9) . . ?
C30 Ni2 Li4 144.66(9) . . ?
C30 Ni2 Li3 53.10(10) . . ?
C41 Ni2 Ni1 110.14(6) . . ?
C41 Ni2 C1 103.33(7) . . ?
C41 Ni2 Li2 145.09(9) . . ?
C41 Ni2 Li4 57.06(9) . . ?
C41 Ni2 Li3 53.35(10) . . ?
Li2 Ni2 Ni1 57.53(7) . . ?
Li4 Ni2 Ni1 54.70(7) . . ?
Li4 Ni2 Li2 109.02(10) . . ?
Li4 Ni2 Li3 106.76(11) . . ?
Li3 Ni2 Ni1 142.85(10) . . ?
Li3 Ni2 Li2 114.19(12) . . ?
C27 O2 Li2 117.7(2) . . ?
C28 O2 Li2 118.7(2) . . ?
C27A O2 C28 109.2(6) . . ?
C27A O2 Li2 130.4(5) . . ?
C28A O2 C27 114.4(6) . . ?
C28A O2 Li2 127.2(5) . . ?
C38 O3 Li3 116.1(2) . . ?
C39 O3 C38 113.4(2) . . ?
C39 O3 Li3 126.4(2) . . ?
Ni1 C2 Li2 77.53(10) . . ?
Ni2 C2 Ni1 89.46(6) . . ?
Ni2 C2 Li2 79.41(11) . . ?
C1 C2 Ni1 65.85(9) . . ?
C1 C2 Ni2 71.11(9) . . ?
C1 C2 C9 129.77(14) . . ?
C1 C2 Li2 132.31(14) . . ?
C9 C2 Ni1 130.85(12) . . ?
C9 C2 Ni2 138.23(12) . . ?
C9 C2 Li2 97.11(13) . . ?
Ni1 C1 Ni2 90.89(7) . . ?
Ni1 C1 Li4 74.15(10) . . ?
Ni2 C1 Li4 74.90(10) . . ?
C2 C1 Ni1 72.97(9) . . ?
C2 C1 Ni2 67.80(9) . . ?
C2 C1 C3 132.57(14) . . ?
C2 C1 Li4 128.99(15) . . ?
C3 C1 Ni1 140.24(12) . . ?
C3 C1 Ni2 124.91(11) . . ?
C3 C1 Li4 97.14(14) . . ?
C17 O1 C16 106.0(3) . . ?
C17 O1 Li1 122.3(3) . . ?
C17 O1 C16A 134.4(6) . . ?
C16 O1 Li1 124.6(3) . . ?
C16A O1 Li1 102.6(6) . . ?
C1 C3 Li4 50.85(11) . . ?
C8 C3 C1 122.28(15) . . ?
C8 C3 C4 116.22(16) . . ?
C8 C3 Li4 76.06(13) . . ?
C4 C3 C1 121.36(15) . . ?
C4 C3 Li4 152.49(14) . . ?
C2 C9 Li2 50.86(10) . . ?
C14 C9 C2 122.40(16) . . ?
C14 C9 C10 116.68(16) . . ?
C14 C9 Li2 88.37(13) . . ?
C10 C9 C2 120.91(16) . . ?
C10 C9 Li2 133.94(15) . . ?
Ni1 C48 Li4 70.71(10) . . ?
Ni1 C48 Li1 83.57(12) . . ?
C53 C48 Ni1 123.20(14) . . ?
C53 C48 Li4 119.63(15) . . ?
C53 C48 Li1 101.36(17) . . ?
C49 C48 Ni1 122.04(15) . . ?
C49 C48 C53 114.73(17) . . ?
C49 C48 Li4 83.35(15) . . ?
C49 C48 Li1 83.81(16) . . ?
Li1 C48 Li4 138.72(17) . . ?
C9 C14 H14 119.2 . . ?
C13 C14 C9 121.63(19) . . ?
C13 C14 H14 119.2 . . ?
C3 C8 H8 119.1 . . ?
C7 C8 C3 121.74(19) . . ?
C7 C8 H8 119.1 . . ?
Ni2 C30 Li2 69.53(9) . . ?
Ni2 C30 Li3 79.55(12) . . ?
C35 C30 Ni2 123.66(15) . . ?
C35 C30 Li2 125.73(15) . . ?
C35 C30 Li3 92.85(17) . . ?
C31 C30 Ni2 122.43(15) . . ?
C31 C30 C35 113.68(18) . . ?
C31 C30 Li2 82.20(14) . . ?
C31 C30 Li3 93.64(17) . . ?
Li3 C30 Li2 139.59(16) . . ?
Ni2 C41 Li4 73.59(10) . . ?
Ni2 C41 Li3 78.78(12) . . ?
C46 C41 Ni2 126.68(15) . . ?
C46 C41 Li4 107.24(15) . . ?
C46 C41 Li3 108.58(17) . . ?
C42 C41 Ni2 118.65(16) . . ?
C42 C41 C46 114.51(19) . . ?
C42 C41 Li4 85.66(15) . . ?
C42 C41 Li3 86.84(17) . . ?
Li3 C41 Li4 143.27(17) . . ?
C3 C4 H4 119.1 . . ?
C5 C4 C3 121.84(19) . . ?
C5 C4 H4 119.1 . . ?
C48 C53 C54 119.36(17) . . ?
C52 C53 C48 121.0(2) . . ?
C52 C53 C54 119.6(2) . . ?
C9 C10 H10 119.2 . . ?
C11 C10 C9 121.5(2) . . ?
C11 C10 H10 119.2 . . ?
C41 C46 C47 120.47(19) . . ?
C45 C46 C41 120.5(2) . . ?
C45 C46 C47 119.0(2) . . ?
C48 C49 H49 118.5 . . ?
C50 C49 C48 123.0(2) . . ?
C50 C49 H49 118.5 . . ?
C14 C13 H13 119.7 . . ?
C12 C13 C14 120.6(2) . . ?
C12 C13 H13 119.7 . . ?
C30 C35 C36 119.28(19) . . ?
C34 C35 C30 121.7(2) . . ?
C34 C35 C36 119.0(2) . . ?
C7 C6 H6 120.6 . . ?
C7 C6 C5 118.89(18) . . ?
C5 C6 H6 120.6 . . ?
C8 C7 H7 119.6 . . ?
C6 C7 C8 120.8(2) . . ?
C6 C7 H7 119.6 . . ?
C30 C31 H31 118 . . ?
C32 C31 C30 123.9(2) . . ?
C32 C31 H31 118 . . ?
C4 C5 C6 120.5(2) . . ?
C4 C5 H5 119.8 . . ?
C6 C5 H5 119.8 . . ?
C13 C12 H12 120.4 . . ?
C13 C12 C11 119.11(18) . . ?
C11 C12 H12 120.4 . . ?
C41 C42 H42 117.9 . . ?
C43 C42 C41 124.1(3) . . ?
C43 C42 H42 117.9 . . ?
C10 C11 H11 119.8 . . ?
C12 C11 C10 120.5(2) . . ?
C12 C11 H11 119.8 . . ?
C53 C54 H54A 109.5 . . ?
C53 C54 H54B 109.5 . . ?
C53 C54 H54C 109.5 . . ?
H54A C54 H54B 109.5 . . ?
H54A C54 H54C 109.5 . . ?
H54B C54 H54C 109.5 . . ?
C53 C52 H52 119.1 . . ?
C51 C52 C53 121.7(2) . . ?
C51 C52 H52 119.1 . . ?
C49 C50 H50 119.8 . . ?
C51 C50 C49 120.4(2) . . ?
C51 C50 H50 119.8 . . ?
C46 C47 H47A 109.5 . . ?
C46 C47 H47B 109.5 . . ?
C46 C47 H47C 109.5 . . ?
H47A C47 H47B 109.5 . . ?
H47A C47 H47C 109.5 . . ?
H47B C47 H47C 109.5 . . ?
C46 C45 H45 119.2 . . ?
C44 C45 C46 121.6(3) . . ?
C44 C45 H45 119.2 . . ?
C31 C32 H32 120.1 . . ?
C33 C32 C31 119.8(2) . . ?
C33 C32 H32 120.1 . . ?
C21 C20 C19 120 . . ?
C21 C20 C25 103.0(11) . . ?
C19 C20 C25 137.0(11) . . ?
C20 C21 H21 120 . . ?
C20 C21 C22 120 . . ?
C22 C21 H21 120 . . ?
C21 C22 H22 120 . . ?
C23 C22 C21 120 . . ?
C23 C22 H22 120 . . ?
C22 C23 H23 120 . . ?
C22 C23 C24 120 . . ?
C24 C23 H23 120 . . ?
C23 C24 H24 120 . . ?
C19 C24 C23 120 . . ?
C19 C24 H24 120 . . ?
Ni1 C19 Li2 71.76(9) . . ?
Ni1 C19 Li1 83.76(12) . . ?
C20 C19 Ni1 109.9(5) . . ?
C20 C19 Li2 115.2(6) . . ?
C20 C19 Li1 94.0(5) . . ?
C24 C19 Ni1 130.0(5) . . ?
C24 C19 C20 120 . . ?
C24 C19 Li2 89.1(6) . . ?
C24 C19 Li1 89.8(6) . . ?
Li1 C19 Li2 146.65(17) . . ?
C20A C19 Ni1 129.4(3) . . ?
C20A C19 Li2 120.76(19) . . ?
C20A C19 Li1 92.2(2) . . ?
C20A C19 C24A 114.5(3) . . ?
C24A C19 Ni1 115.8(2) . . ?
C24A C19 Li2 82.2(2) . . ?
C24A C19 Li1 88.8(3) . . ?
C35 C34 H34 119.3 . . ?
C33 C34 C35 121.4(2) . . ?
C33 C34 H34 119.3 . . ?
C35 C36 H36A 109.5 . . ?
C35 C36 H36B 109.5 . . ?
C35 C36 H36C 109.5 . . ?
H36A C36 H36B 109.5 . . ?
H36A C36 H36C 109.5 . . ?
H36B C36 H36C 109.5 . . ?
C32 C33 C34 119.4(2) . . ?
C32 C33 H33 120.3 . . ?
C34 C33 H33 120.3 . . ?
C42 C43 H43 120.2 . . ?
C44 C43 C42 119.6(3) . . ?
C44 C43 H43 120.2 . . ?
C52 C51 H51 120.4 . . ?
C50 C51 C52 119.1(2) . . ?
C50 C51 H51 120.4 . . ?
C45 C44 H44 120.2 . . ?
C43 C44 C45 119.6(2) . . ?
C43 C44 H44 120.2 . . ?
C57 O4 C56 116.5(4) . . ?
H40A C40 H40B 109.5 . . ?
H40A C40 H40C 109.5 . . ?
H40B C40 H40C 109.5 . . ?
C39 C40 H40A 109.5 . . ?
C39 C40 H40B 109.5 . . ?
C39 C40 H40C 109.5 . . ?
O2 C27 H27A 108.6 . . ?
O2 C27 H27B 108.6 . . ?
H27A C27 H27B 107.6 . . ?
C26 C27 O2 114.5(4) . . ?
C26 C27 H27A 108.6 . . ?
C26 C27 H27B 108.6 . . ?
H55A C55 H55B 109.5 . . ?
H55A C55 H55C 109.5 . . ?
H55B C55 H55C 109.5 . . ?
C56 C55 H55A 109.5 . . ?
C56 C55 H55B 109.5 . . ?
C56 C55 H55C 109.5 . . ?
O3 C38 H38A 108.7 . . ?
O3 C38 H38B 108.7 . . ?
H38A C38 H38B 107.6 . . ?
C37 C38 O3 114.2(3) . . ?
C37 C38 H38A 108.7 . . ?
C37 C38 H38B 108.7 . . ?
O3 C39 C40 108.8(3) . . ?
O3 C39 H39 125.6 . . ?
C40 C39 H39 125.6 . . ?
C20 C25 H25A 109.5 . . ?
C20 C25 H25B 109.5 . . ?
C20 C25 H25C 109.5 . . ?
H25A C25 H25B 109.5 . . ?
H25A C25 H25C 109.5 . . ?
H25B C25 H25C 109.5 . . ?
O1 C17 H17A 109.9 . . ?
O1 C17 H17B 109.9 . . ?
O1 C17 C18 109.1(2) . . ?
H17A C17 H17B 108.3 . . ?
C18 C17 H17A 109.9 . . ?
C18 C17 H17B 109.9 . . ?
C17 C18 H18A 109.5 . . ?
C17 C18 H18B 109.5 . . ?
C17 C18 H18C 109.5 . . ?
H18A C18 H18B 109.5 . . ?
H18A C18 H18C 109.5 . . ?
H18B C18 H18C 109.5 . . ?
O2 C28 H28A 106.9 . . ?
O2 C28 H28B 106.9 . . ?
H28A C28 H28B 106.7 . . ?
C29 C28 O2 121.9(7) . . ?
C29 C28 H28A 106.9 . . ?
C29 C28 H28B 106.9 . . ?
C38 C37 H37A 109.5 . . ?
C38 C37 H37B 109.5 . . ?
C38 C37 H37C 109.5 . . ?
H37A C37 H37B 109.5 . . ?
H37A C37 H37C 109.5 . . ?
H37B C37 H37C 109.5 . . ?
O1 C16 H16A 110 . . ?
O1 C16 H16B 110 . . ?
H16A C16 H16B 108.4 . . ?
C15 C16 O1 108.5(4) . . ?
C15 C16 H16A 110 . . ?
C15 C16 H16B 110 . . ?
C27 C26 H26A 109.5 . . ?
C27 C26 H26B 109.5 . . ?
C27 C26 H26C 109.5 . . ?
H26A C26 H26B 109.5 . . ?
H26A C26 H26C 109.5 . . ?
H26B C26 H26C 109.5 . . ?
O4 C56 C55 111.4(4) . . ?
O4 C56 H56A 109.3 . . ?
O4 C56 H56B 109.3 . . ?
C55 C56 H56A 109.3 . . ?
C55 C56 H56B 109.3 . . ?
H56A C56 H56B 108 . . ?
Ni1 Li2 Ni2 64.36(7) . . ?
Ni1 Li2 C9 72.55(9) . . ?
Ni1 Li2 C31 115.44(12) . . ?
Ni1 Li2 C24A 66.87(12) . . ?
Ni2 Li2 C9 73.01(9) . . ?
Ni2 Li2 C31 67.08(9) . . ?
Ni2 Li2 C24A 108.44(16) . . ?
O2 Li2 Ni1 141.57(18) . . ?
O2 Li2 Ni2 149.03(17) . . ?
O2 Li2 C2 128.78(17) . . ?
O2 Li2 C9 96.75(14) . . ?
O2 Li2 C30 111.11(16) . . ?
O2 Li2 C31 100.44(14) . . ?
O2 Li2 C19 103.97(16) . . ?
O2 Li2 C24A 99.97(18) . . ?
C2 Li2 Ni1 48.80(8) . . ?
C2 Li2 Ni2 46.89(8) . . ?
C2 Li2 C9 32.03(7) . . ?
C2 Li2 C30 85.11(12) . . ?
C2 Li2 C31 112.96(15) . . ?
C2 Li2 C19 89.95(13) . . ?
C2 Li2 C24A 115.67(16) . . ?
C30 Li2 Ni1 106.88(12) . . ?
C30 Li2 Ni2 44.47(7) . . ?
C30 Li2 C9 97.29(12) . . ?
C30 Li2 C31 30.64(7) . . ?
C30 Li2 C24A 116.83(17) . . ?
C31 Li2 C9 127.76(14) . . ?
C19 Li2 Ni1 45.41(7) . . ?
C19 Li2 Ni2 106.55(12) . . ?
C19 Li2 C9 99.97(13) . . ?
C19 Li2 C30 138.49(15) . . ?
C19 Li2 C31 122.47(14) . . ?
C19 Li2 C24A 32.90(12) . . ?
C24A Li2 C9 132.61(16) . . ?
C24A Li2 C31 92.14(15) . . ?
O4 C57 H57A 108.2 . . ?
O4 C57 H57B 108.2 . . ?
O4 C57 H57C 111 . . ?
O4 C57 H57D 111 . . ?
O4 C57 C58 116.5(7) . . ?
O4 C57 C58A 103.6(11) . . ?
H57A C57 H57B 107.3 . . ?
H57C C57 H57D 109 . . ?
C58 C57 H57A 108.2 . . ?
C58 C57 H57B 108.2 . . ?
C58A C57 H57C 111 . . ?
C58A C57 H57D 111 . . ?
Ni1 Li4 Ni2 68.46(8) . . ?
Ni1 Li4 C3 75.61(9) . . ?
Ni1 Li4 C8 93.76(11) . . ?
Ni1 Li4 C49 73.10(10) . . ?
Ni1 Li4 C42 119.67(15) . . ?
Ni2 Li4 C3 71.64(9) . . ?
Ni2 Li4 C8 100.07(11) . . ?
Ni2 Li4 C49 124.67(15) . . ?
Ni2 Li4 C42 71.54(10) . . ?
C1 Li4 Ni1 48.99(8) . . ?
C1 Li4 Ni2 50.08(8) . . ?
C1 Li4 C3 32.01(7) . . ?
C1 Li4 C48 89.34(13) . . ?
C1 Li4 C8 60.20(10) . . ?
C1 Li4 C41 92.34(13) . . ?
C1 Li4 C49 120.54(15) . . ?
C1 Li4 C42 121.17(15) . . ?
C3 Li4 C8 29.72(6) . . ?
C48 Li4 Ni1 48.82(8) . . ?
C48 Li4 Ni2 116.14(14) . . ?
C48 Li4 C3 99.85(13) . . ?
C48 Li4 C8 95.19(13) . . ?
C48 Li4 C49 33.99(8) . . ?
C48 Li4 C42 127.12(16) . . ?
C41 Li4 Ni1 116.08(14) . . ?
C41 Li4 Ni2 49.36(8) . . ?
C41 Li4 C3 95.41(12) . . ?
C41 Li4 C48 153.54(19) . . ?
C41 Li4 C8 108.52(14) . . ?
C41 Li4 C49 129.25(17) . . ?
C41 Li4 C42 34.09(9) . . ?
C49 Li4 C3 133.39(14) . . ?
C49 Li4 C8 120.98(14) . . ?
C42 Li4 C3 129.49(14) . . ?
C42 Li4 C8 136.71(15) . . ?
C42 Li4 C49 96.14(14) . . ?
C16 C15 H15A 109.5 . . ?
C16 C15 H15B 109.5 . . ?
C16 C15 H15C 109.5 . . ?
H15A C15 H15B 109.5 . . ?
H15A C15 H15C 109.5 . . ?
H15B C15 H15C 109.5 . . ?
Ni2 Li3 C31 68.84(10) . . ?
O3 Li3 Ni2 174.8(2) . . ?
O3 Li3 C30 137.7(2) . . ?
O3 Li3 C41 127.0(2) . . ?
O3 Li3 C35 115.25(18) . . ?
O3 Li3 C31 115.05(19) . . ?
O3 Li3 C42 105.73(18) . . ?
C30 Li3 Ni2 47.35(8) . . ?
C30 Li3 C41 94.58(15) . . ?
C30 Li3 C35 32.84(9) . . ?
C30 Li3 C31 32.43(9) . . ?
C30 Li3 C42 105.76(17) . . ?
C41 Li3 Ni2 47.87(8) . . ?
C41 Li3 C35 115.55(16) . . ?
C41 Li3 C31 106.38(17) . . ?
C41 Li3 C42 34.37(9) . . ?
C35 Li3 Ni2 69.65(10) . . ?
C35 Li3 C31 53.77(10) . . ?
C42 Li3 Ni2 69.87(11) . . ?
C42 Li3 C35 137.18(17) . . ?
C42 Li3 C31 98.33(17) . . ?
O1 Li1 Ni1 168.0(2) . . ?
O1 Li1 C48 126.3(2) . . ?
O1 Li1 C49 107.91(18) . . ?
O1 Li1 C20 121.9(3) . . ?
O1 Li1 C24 122.1(3) . . ?
O1 Li1 C19 144.0(2) . . ?
O1 Li1 C16A 33.0(3) . . ?
O1 Li1 C20A 116.1(2) . . ?
O1 Li1 C24A 126.0(2) . . ?
C48 Li1 Ni1 44.71(8) . . ?
C48 Li1 C49 34.88(9) . . ?
C48 Li1 C20 102.3(3) . . ?
C48 Li1 C24 107.4(3) . . ?
C48 Li1 C16A 126.5(4) . . ?
C48 Li1 C20A 111.54(17) . . ?
C48 Li1 C24A 100.90(19) . . ?
C49 Li1 Ni1 68.77(10) . . ?
C49 Li1 C20 129.9(3) . . ?
C49 Li1 C24 104.1(3) . . ?
C49 Li1 C16A 129.3(3) . . ?
C49 Li1 C20A 135.88(17) . . ?
C49 Li1 C24A 96.1(2) . . ?
C20 Li1 Ni1 61.3(2) . . ?
C24 Li1 Ni1 69.6(2) . . ?
C24 Li1 C20 54.86(11) . . ?
C19 Li1 Ni1 44.90(8) . . ?
C19 Li1 C48 89.32(14) . . ?
C19 Li1 C49 104.83(17) . . ?
C19 Li1 C20 31.50(17) . . ?
C19 Li1 C24 32.75(19) . . ?
C19 Li1 C16A 124.4(3) . . ?
C19 Li1 C20A 32.21(11) . . ?
C19 Li1 C24A 34.50(13) . . ?
C16A Li1 Ni1 140.6(3) . . ?
C20A Li1 Ni1 68.87(12) . . ?
C20A Li1 C16A 92.1(3) . . ?
C24A Li1 Ni1 65.95(12) . . ?
C24A Li1 C16A 131.0(4) . . ?
C24A Li1 C20A 55.08(15) . . ?
C28 C29 H29A 109.5 . . ?
C28 C29 H29B 109.5 . . ?
C28 C29 H29C 109.5 . . ?
H29A C29 H29B 109.5 . . ?
H29A C29 H29C 109.5 . . ?
H29B C29 H29C 109.5 . . ?
C57 C58 H58A 109.5 . . ?
C57 C58 H58B 109.5 . . ?
C57 C58 H58C 109.5 . . ?
H58A C58 H58B 109.5 . . ?
H58A C58 H58C 109.5 . . ?
H58B C58 H58C 109.5 . . ?
O2 C27A H27C 111.9 . . ?
O2 C27A H27D 111.9 . . ?
O2 C27A C26A 99.1(11) . . ?
H27C C27A H27D 109.6 . . ?
C26A C27A H27C 111.9 . . ?
C26A C27A H27D 111.9 . . ?
O2 C28A H28C 109.6 . . ?
O2 C28A H28D 109.6 . . ?
H28C C28A H28D 108.1 . . ?
C29A C28A O2 110.3(16) . . ?
C29A C28A H28C 109.6 . . ?
C29A C28A H28D 109.6 . . ?
C28A C29A H29D 109.5 . . ?
C28A C29A H29E 109.5 . . ?
C28A C29A H29F 109.5 . . ?
H29D C29A H29E 109.5 . . ?
H29D C29A H29F 109.5 . . ?
H29E C29A H29F 109.5 . . ?
C27A C26A H26D 109.5 . . ?
C27A C26A H26E 109.5 . . ?
C27A C26A H26F 109.5 . . ?
H26D C26A H26E 109.5 . . ?
H26D C26A H26F 109.5 . . ?
H26E C26A H26F 109.5 . . ?
O1 C16A H16D 111.3 . . ?
O1 C16A H16C 111.3 . . ?
H16D C16A H16C 109.2 . . ?
C15A C16A O1 102.5(12) . . ?
C15A C16A H16D 111.3 . . ?
C15A C16A H16C 111.3 . . ?
C16A C15A H15D 109.5 . . ?
C16A C15A H15E 109.5 . . ?
C16A C15A H15F 109.5 . . ?
H15D C15A H15E 109.5 . . ?
H15D C15A H15F 109.5 . . ?
H15E C15A H15F 109.5 . . ?
C57 C58A H58D 109.5 . . ?
C57 C58A H58E 109.5 . . ?
C57 C58A H58F 109.5 . . ?
H58D C58A H58E 109.5 . . ?
H58D C58A H58F 109.5 . . ?
H58E C58A H58F 109.5 . . ?
H25D C25A H25E 109.5 . . ?
H25D C25A H25F 109.5 . . ?
H25E C25A H25F 109.5 . . ?
C20A C25A H25D 109.5 . . ?
C20A C25A H25E 109.5 . . ?
C20A C25A H25F 109.5 . . ?
C19 C20A C25A 117.5(3) . . ?
C19 C20A C21A 122.9(4) . . ?
C21A C20A C25A 119.6(4) . . ?
C20A C21A H21A 119.7 . . ?
C22A C21A C20A 120.7(4) . . ?
C22A C21A H21A 119.7 . . ?
C21A C22A H22A 119.5 . . ?
C21A C22A C23A 120.9(3) . . ?
C23A C22A H22A 119.5 . . ?
C22A C23A H23A 120.9 . . ?
C22A C23A C24A 118.3(4) . . ?
C24A C23A H23A 120.9 . . ?
C19 C24A H24A 118.6 . . ?
C23A C24A C19 122.7(4) . . ?
C23A C24A H24A 118.6 . . ?

loop_
_geom_bond_atom_site_label_1
_geom_bond_atom_site_label_2
_geom_bond_distance
_geom_bond_site_symmetry_2
_geom_bond_publ_flag
Ni1 Ni2 2.7906(4) . ?
Ni1 C2 2.0126(16) . ?
Ni1 C1 1.9206(16) . ?
Ni1 C48 1.9524(17) . ?
Ni1 C19 1.9582(19) . ?
Ni1 Li2 2.612(3) . ?
Ni1 Li4 2.448(3) . ?
Ni1 Li1 2.758(3) . ?
Ni2 C2 1.9521(16) . ?
Ni2 C1 1.9948(16) . ?
Ni2 C30 1.9651(18) . ?
Ni2 C41 1.9865(18) . ?
Ni2 Li2 2.628(3) . ?
Ni2 Li4 2.511(3) . ?
Ni2 Li3 2.627(3) . ?
O2 C27 1.519(5) . ?
O2 C28 1.479(5) . ?
O2 Li2 1.942(3) . ?
O2 C27A 1.250(11) . ?
O2 C28A 1.376(13) . ?
O3 C38 1.483(4) . ?
O3 C39 1.389(4) . ?
O3 Li3 1.904(4) . ?
C2 C1 1.386(2) . ?
C2 C9 1.474(2) . ?
C2 Li2 2.155(3) . ?
C1 C3 1.457(2) . ?
C1 Li4 2.131(3) . ?
O1 C17 1.405(4) . ?
O1 C16 1.500(5) . ?
O1 Li1 1.930(4) . ?
O1 C16A 1.499(6) . ?
C3 C8 1.405(3) . ?
C3 C4 1.406(2) . ?
C3 Li4 2.727(4) . ?
C9 C14 1.400(3) . ?
C9 C10 1.400(3) . ?
C9 Li2 2.757(4) . ?
C48 C53 1.429(3) . ?
C48 C49 1.420(3) . ?
C48 Li4 2.257(4) . ?
C48 Li1 2.179(4) . ?
C14 H14 0.95 . ?
C14 C13 1.389(3) . ?
C8 H8 0.95 . ?
C8 C7 1.383(3) . ?
C30 C35 1.427(3) . ?
C30 C31 1.417(3) . ?
C30 Li2 2.563(4) . ?
C30 Li3 2.136(4) . ?
C41 C46 1.422(3) . ?
C41 C42 1.419(3) . ?
C41 Li4 2.197(4) . ?
C41 Li3 2.149(4) . ?
C4 H4 0.95 . ?
C4 C5 1.378(3) . ?
C53 C54 1.504(3) . ?
C53 C52 1.393(3) . ?
C10 H10 0.95 . ?
C10 C11 1.388(3) . ?
C46 C47 1.493(4) . ?
C46 C45 1.408(3) . ?
C49 H49 0.95 . ?
C49 C50 1.398(3) . ?
C13 H13 0.95 . ?
C13 C12 1.375(4) . ?
C35 C34 1.400(3) . ?
C35 C36 1.499(3) . ?
C6 H6 0.95 . ?
C6 C7 1.376(3) . ?
C6 C5 1.391(4) . ?
C7 H7 0.95 . ?
C31 H31 0.95 . ?
C31 C32 1.400(3) . ?
C5 H5 0.95 . ?
C12 H12 0.95 . ?
C12 C11 1.385(4) . ?
C42 H42 0.95 . ?
C42 C43 1.392(3) . ?
C11 H11 0.95 . ?
C54 H54A 0.98 . ?
C54 H54B 0.98 . ?
C54 H54C 0.98 . ?
C52 H52 0.95 . ?
C52 C51 1.387(4) . ?
C50 H50 0.95 . ?
C50 C51 1.360(4) . ?
C47 H47A 0.98 . ?
C47 H47B 0.98 . ?
C47 H47C 0.98 . ?
C45 H45 0.95 . ?
C45 C44 1.387(5) . ?
C32 H32 0.95 . ?
C32 C33 1.362(4) . ?
C20 C21 1.39 . ?
C20 C19 1.39 . ?
C20 C25 1.490(19) . ?
C21 H21 0.95 . ?
C21 C22 1.39 . ?
C22 H22 0.95 . ?
C22 C23 1.39 . ?
C23 H23 0.95 . ?
C23 C24 1.39 . ?
C24 H24 0.95 . ?
C24 C19 1.39 . ?
C19 Li2 2.447(4) . ?
C19 Li1 2.166(4) . ?
C19 C20A 1.400(4) . ?
C19 C24A 1.468(5) . ?
C34 H34 0.95 . ?
C34 C33 1.377(4) . ?
C36 H36A 0.98 . ?
C36 H36B 0.98 . ?
C36 H36C 0.98 . ?
C33 H33 0.95 . ?
C43 H43 0.95 . ?
C43 C44 1.353(5) . ?
C51 H51 0.95 . ?
C44 H44 0.95 . ?
O4 C56 1.441(6) . ?
O4 C57 1.372(6) . ?
C40 H40A 0.98 . ?
C40 H40B 0.98 . ?
C40 H40C 0.98 . ?
C40 C39 1.473(5) . ?
C27 H27A 0.99 . ?
C27 H27B 0.99 . ?
C27 C26 1.482(6) . ?
C55 H55A 0.98 . ?
C55 H55B 0.98 . ?
C55 H55C 0.98 . ?
C55 C56 1.493(6) . ?
C38 H38A 0.99 . ?
C38 H38B 0.99 . ?
C38 C37 1.433(5) . ?
C39 H39 0.95 . ?
C25 H25A 0.98 . ?
C25 H25B 0.98 . ?
C25 H25C 0.98 . ?
C17 H17A 0.99 . ?
C17 H17B 0.99 . ?
C17 C18 1.459(5) . ?
C18 H18A 0.98 . ?
C18 H18B 0.98 . ?
C18 H18C 0.98 . ?
C28 H28A 0.99 . ?
C28 H28B 0.99 . ?
C28 C29 1.425(9) . ?
C37 H37A 0.98 . ?
C37 H37B 0.98 . ?
C37 H37C 0.98 . ?
C16 H16A 0.99 . ?
C16 H16B 0.99 . ?
C16 C15 1.447(7) . ?
C26 H26A 0.98 . ?
C26 H26B 0.98 . ?
C26 H26C 0.98 . ?
C56 H56A 0.99 . ?
C56 H56B 0.99 . ?
Li2 C24A 2.677(5) . ?
C57 H57A 0.99 . ?
C57 H57B 0.99 . ?
C57 H57C 0.99 . ?
C57 H57D 0.99 . ?
C57 C58 1.442(12) . ?
C57 C58A 1.76(3) . ?
C15 H15A 0.98 . ?
C15 H15B 0.98 . ?
C15 H15C 0.98 . ?
Li1 C16A 2.689(12) . ?
Li1 C20A 2.625(5) . ?
Li1 C24A 2.591(6) . ?
C29 H29A 0.98 . ?
C29 H29B 0.98 . ?
C29 H29C 0.98 . ?
C58 H58A 0.98 . ?
C58 H58B 0.98 . ?
C58 H58C 0.98 . ?
C27A H27C 0.99 . ?
C27A H27D 0.99 . ?
C27A C26A 1.49(2) . ?
C28A H28C 0.99 . ?
C28A H28D 0.99 . ?
C28A C29A 1.31(3) . ?
C29A H29D 0.98 . ?
C29A H29E 0.98 . ?
C29A H29F 0.98 . ?
C26A H26D 0.98 . ?
C26A H26E 0.98 . ?
C26A H26F 0.98 . ?
C16A H16D 0.99 . ?
C16A H16C 0.99 . ?
C16A C15A 1.446(7) . ?
C15A H15D 0.98 . ?
C15A H15E 0.98 . ?
C15A H15F 0.98 . ?
C58A H58D 0.98 . ?
C58A H58E 0.98 . ?
C58A H58F 0.98 . ?
C25A H25D 0.98 . ?
C25A H25E 0.98 . ?
C25A H25F 0.98 . ?
C25A C20A 1.441(6) . ?
C20A C21A 1.401(5) . ?
C21A H21A 0.95 . ?
C21A C22A 1.371(7) . ?
C22A H22A 0.95 . ?
C22A C23A 1.403(7) . ?
C23A H23A 0.95 . ?
C23A C24A 1.404(5) . ?
C24A H24A 0.95 . ?

loop_
_geom_torsion_atom_site_label_1
_geom_torsion_atom_site_label_2
_geom_torsion_atom_site_label_3
_geom_torsion_atom_site_label_4
_geom_torsion
_geom_torsion_site_symmetry_1
_geom_torsion_site_symmetry_2
_geom_torsion_site_symmetry_3
_geom_torsion_site_symmetry_4
_geom_torsion_publ_flag
Ni1 C2 C1 Ni2 98.20(5) . . . . ?
Ni1 C2 C1 C3 -144.13(19) . . . . ?
Ni1 C2 C1 Li4 52.02(16) . . . . ?
Ni1 C2 C9 C14 -135.58(16) . . . . ?
Ni1 C2 C9 C10 44.1(2) . . . . ?
Ni1 C2 C9 Li2 -79.64(16) . . . . ?
Ni1 C1 C3 C8 45.6(3) . . . . ?
Ni1 C1 C3 C4 -138.78(17) . . . . ?
Ni1 C1 C3 Li4 73.74(18) . . . . ?
Ni1 C48 C53 C54 -2.0(2) . . . . ?
Ni1 C48 C53 C52 176.71(15) . . . . ?
Ni1 C48 C49 C50 -177.42(17) . . . . ?
Ni1 C19 C20A C25A 5.2(5) . . . . ?
Ni1 C19 C20A C21A -175.0(2) . . . . ?
Ni1 C19 C24A C23A 177.1(3) . . . . ?
Ni2 C2 C1 Ni1 -98.20(5) . . . . ?
Ni2 C2 C1 C3 117.67(18) . . . . ?
Ni2 C2 C1 Li4 -46.18(16) . . . . ?
Ni2 C2 C9 C14 26.1(3) . . . . ?
Ni2 C2 C9 C10 -154.22(16) . . . . ?
Ni2 C2 C9 Li2 82.04(18) . . . . ?
Ni2 C1 C3 C8 -104.72(18) . . . . ?
Ni2 C1 C3 C4 70.9(2) . . . . ?
Ni2 C1 C3 Li4 -76.54(14) . . . . ?
Ni2 C30 C35 C34 177.01(17) . . . . ?
Ni2 C30 C35 C36 -1.5(3) . . . . ?
Ni2 C30 C31 C32 -176.91(18) . . . . ?
Ni2 C41 C46 C47 -6.4(3) . . . . ?
Ni2 C41 C46 C45 174.96(16) . . . . ?
Ni2 C41 C42 C43 -175.42(19) . . . . ?
C2 C1 C3 C8 164.40(18) . . . . ?
C2 C1 C3 C4 -19.9(3) . . . . ?
C2 C1 C3 Li4 -167.4(2) . . . . ?
C2 C9 C14 C13 179.20(17) . . . . ?
C2 C9 C10 C11 -179.06(18) . . . . ?
C1 C2 C9 C14 133.51(19) . . . . ?
C1 C2 C9 C10 -46.8(3) . . . . ?
C1 C2 C9 Li2 -170.5(2) . . . . ?
C1 C3 C8 C7 173.29(18) . . . . ?
C1 C3 C4 C5 -174.35(17) . . . . ?
C3 C8 C7 C6 1.5(3) . . . . ?
C3 C4 C5 C6 0.6(3) . . . . ?
C9 C2 C1 Ni1 124.01(18) . . . . ?
C9 C2 C1 Ni2 -137.79(18) . . . . ?
C9 C2 C1 C3 -20.1(3) . . . . ?
C9 C2 C1 Li4 176.03(17) . . . . ?
C9 C14 C13 C12 -0.3(3) . . . . ?
C9 C10 C11 C12 0.0(3) . . . . ?
C48 C53 C52 C51 1.1(3) . . . . ?
C48 C49 C50 C51 0.3(4) . . . . ?
C14 C9 C10 C11 0.6(3) . . . . ?
C14 C13 C12 C11 1.0(3) . . . . ?
C8 C3 C4 C5 1.6(3) . . . . ?
C30 C35 C34 C33 -1.2(4) . . . . ?
C30 C31 C32 C33 0.8(4) . . . . ?
C41 C46 C45 C44 0.3(3) . . . . ?
C41 C42 C43 C44 -0.2(4) . . . . ?
C4 C3 C8 C7 -2.6(3) . . . . ?
C53 C48 C49 C50 0.7(3) . . . . ?
C53 C52 C51 C50 0.0(4) . . . . ?
C10 C9 C14 C13 -0.5(3) . . . . ?
C46 C41 C42 C43 0.2(3) . . . . ?
C46 C45 C44 C43 -0.2(4) . . . . ?
C49 C48 C53 C54 179.88(18) . . . . ?
C49 C48 C53 C52 -1.4(3) . . . . ?
C49 C50 C51 C52 -0.7(4) . . . . ?
C13 C12 C11 C10 -0.9(3) . . . . ?
C35 C30 C31 C32 -2.3(3) . . . . ?
C35 C34 C33 C32 -0.5(4) . . . . ?
C7 C6 C5 C4 -1.8(3) . . . . ?
C31 C30 C35 C34 2.4(3) . . . . ?
C31 C30 C35 C36 -176.1(2) . . . . ?
C31 C32 C33 C34 0.7(4) . . . . ?
C5 C6 C7 C8 0.8(3) . . . . ?
C42 C41 C46 C47 178.36(19) . . . . ?
C42 C41 C46 C45 -0.2(3) . . . . ?
C42 C43 C44 C45 0.1(4) . . . . ?
C54 C53 C52 C51 179.9(2) . . . . ?
C47 C46 C45 C44 -178.4(2) . . . . ?
C20 C21 C22 C23 0 . . . . ?
C21 C20 C19 Ni1 -176.8(4) . . . . ?
C21 C20 C19 C24 0 . . . . ?
C21 C20 C19 Li2 104.6(5) . . . . ?
C21 C20 C19 Li1 -92.0(5) . . . . ?
C21 C22 C23 C24 0 . . . . ?
C22 C23 C24 C19 0 . . . . ?
C23 C24 C19 Ni1 176.1(5) . . . . ?
C23 C24 C19 C20 0 . . . . ?
C23 C24 C19 Li2 -118.9(4) . . . . ?
C23 C24 C19 Li1 94.5(4) . . . . ?
C19 C20 C21 C22 0 . . . . ?
C19 C20A C21A C22A -1.1(5) . . . . ?
C36 C35 C34 C33 177.3(2) . . . . ?
C27 O2 C28A C29A 76.9(16) . . . . ?
C38 O3 C39 C40 165.5(3) . . . . ?
C39 O3 C38 C37 72.0(4) . . . . ?
C25 C20 C21 C22 -178.9(18) . . . . ?
C25 C20 C19 Ni1 2(2) . . . . ?
C25 C20 C19 C24 178(3) . . . . ?
C25 C20 C19 Li2 -77(2) . . . . ?
C25 C20 C19 Li1 86(2) . . . . ?
C17 O1 C16 C15 -177.8(3) . . . . ?
C17 O1 C16A C15A 72.9(19) . . . . ?
C28 O2 C27A C26A -94.7(10) . . . . ?
C16 O1 C17 C18 177.4(3) . . . . ?
C56 O4 C57 C58 -163.1(15) . . . . ?
C56 O4 C57 C58A 163.6(11) . . . . ?
Li2 O2 C27 C26 -132.3(3) . . . . ?
Li2 O2 C28 C29 114.9(5) . . . . ?
Li2 O2 C27A C26A 100.5(10) . . . . ?
Li2 O2 C28A C29A -112.9(13) . . . . ?
Li2 C2 C1 Ni1 -43.25(18) . . . . ?
Li2 C2 C1 Ni2 54.95(18) . . . . ?
Li2 C2 C1 C3 172.62(18) . . . . ?
Li2 C2 C1 Li4 8.8(3) . . . . ?
Li2 C2 C9 C14 -55.9(2) . . . . ?
Li2 C2 C9 C10 123.74(18) . . . . ?
Li2 C9 C14 C13 139.19(19) . . . . ?
Li2 C9 C10 C11 -115.5(2) . . . . ?
Li2 C30 C35 C34 -95.2(2) . . . . ?
Li2 C30 C35 C36 86.3(2) . . . . ?
Li2 C30 C31 C32 123.4(2) . . . . ?
Li2 C19 C20A C25A -85.8(4) . . . . ?
Li2 C19 C20A C21A 94.0(4) . . . . ?
Li2 C19 C24A C23A -117.5(4) . . . . ?
C57 O4 C56 C55 177.5(4) . . . . ?
Li4 C1 C3 C8 -28.2(2) . . . . ?
Li4 C1 C3 C4 147.48(16) . . . . ?
Li4 C3 C8 C7 151.1(2) . . . . ?
Li4 C3 C4 C5 -109.8(3) . . . . ?
Li4 C48 C53 C54 83.3(2) . . . . ?
Li4 C48 C53 C52 -98.0(2) . . . . ?
Li4 C48 C49 C50 120.3(2) . . . . ?
Li4 C41 C46 C47 -88.5(2) . . . . ?
Li4 C41 C46 C45 92.9(2) . . . . ?
Li4 C41 C42 C43 -106.8(2) . . . . ?
Li3 O3 C38 C37 -86.7(3) . . . . ?
Li3 O3 C39 C40 -38.4(4) . . . . ?
Li3 C30 C35 C34 97.7(2) . . . . ?
Li3 C30 C35 C36 -80.9(2) . . . . ?
Li3 C30 C31 C32 -97.0(2) . . . . ?
Li3 C41 C46 C47 83.2(2) . . . . ?
Li3 C41 C46 C45 -95.4(2) . . . . ?
Li3 C41 C42 C43 109.2(3) . . . . ?
Li1 O1 C17 C18 -30.9(4) . . . . ?
Li1 O1 C16 C15 31.3(5) . . . . ?
Li1 O1 C16A C15A -117.0(16) . . . . ?
Li1 C48 C53 C54 -91.7(2) . . . . ?
Li1 C48 C53 C52 87.0(2) . . . . ?
Li1 C48 C49 C50 -99.0(2) . . . . ?
Li1 C19 C20A C25A 88.9(4) . . . . ?
Li1 C19 C20A C21A -91.2(3) . . . . ?
Li1 C19 C24A C23A 94.7(4) . . . . ?
C27A O2 C28 C29 -52.0(8) . . . . ?
C28A O2 C27 C26 39.0(10) . . . . ?
C16A O1 C17 C18 137.6(9) . . . . ?
C25A C20A C21A C22A 178.8(5) . . . . ?
C20A C19 C24A C23A 2.8(5) . . . . ?
C20A C21A C22A C23A 2.7(6) . . . . ?
C21A C22A C23A C24A -1.5(6) . . . . ?
C22A C23A C24A C19 -1.3(6) . . . . ?
C24A C19 C20A C25A 178.6(5) . . . . ?
C24A C19 C20A C21A -1.6(4) . . . . ?
